data_4510180
loop_
_publ_author_name
'Liu, Bo'
'Wei, Lei'
'Li, Nan-nan'
'Wu, Wei-Ping'
'Miao, Hui'
'Wang, Yao-Yu'
'Shi, Qi-Zhen'

_publ_section_title
;
 Solvent/Temperature and Dipyridyl Ligands Induced Diverse Coordination
 Polymers Based on 3-(2&#x2032;,5&#x2032;-Dicarboxylphenyl)pyridine
;
_journal_issue 3
_journal_name_full 'Crystal Growth &amp; Design'
_journal_page_first 1110
_journal_paper_doi 10.1021/cg401599x
_journal_volume 14
_journal_year 2014
_chemical_formula_sum 'C38 H30 N4 Ni2 O11'
_chemical_formula_weight 836.08
_chemical_name_systematic
; 
 ? 
;
_space_group_IT_number 43
_symmetry_cell_setting orthorhombic
_symmetry_space_group_name_Hall 'F 2 -2d'
_symmetry_space_group_name_H-M 'F d d 2'
_atom_sites_solution_hydrogens geom
_atom_sites_solution_primary direct
_atom_sites_solution_secondary difmap
_audit_creation_method SHELXL-97
_cell_angle_alpha 90.00
_cell_angle_beta 90.00
_cell_angle_gamma 90.00
_cell_formula_units_Z 8
_cell_length_a 13.0656(10)
_cell_length_b 20.0395(15)
_cell_length_c 25.521(2)
_cell_measurement_reflns_used 2077
_cell_measurement_temperature 296(2)
_cell_measurement_theta_max 22.350
_cell_measurement_theta_min 2.585
_cell_volume 6682.1(9)
_computing_structure_refinement 'SHELXL-97 (Sheldrick, 1997)'
_computing_structure_solution 'SHELXS-97 (Sheldrick, 1990)'
_diffrn_ambient_temperature 296(2)
_diffrn_measured_fraction_theta_full 0.992
_diffrn_measured_fraction_theta_max 0.992
_diffrn_radiation_monochromator graphite
_diffrn_radiation_source 'fine-focus sealed tube'
_diffrn_radiation_type MoK\a
_diffrn_radiation_wavelength 0.71073
_diffrn_reflns_av_R_equivalents 0.0460
_diffrn_reflns_av_sigmaI/netI 0.0658
_diffrn_reflns_limit_h_max 14
_diffrn_reflns_limit_h_min -17
_diffrn_reflns_limit_k_max 26
_diffrn_reflns_limit_k_min -25
_diffrn_reflns_limit_l_max 31
_diffrn_reflns_limit_l_min -33
_diffrn_reflns_number 9684
_diffrn_reflns_theta_full 28.02
_diffrn_reflns_theta_max 28.02
_diffrn_reflns_theta_min 2.02
_exptl_absorpt_coefficient_mu 1.201
_exptl_absorpt_correction_T_max 0.750
_exptl_absorpt_correction_T_min 0.739
_exptl_absorpt_correction_type multi-scan
_exptl_absorpt_process_details sadabs
_exptl_crystal_colour green
_exptl_crystal_density_diffrn 1.662
_exptl_crystal_density_method 'not measured'
_exptl_crystal_description block
_exptl_crystal_F_000 3440
_exptl_crystal_size_max 0.26
_exptl_crystal_size_mid 0.24
_exptl_crystal_size_min 0.24
_refine_diff_density_max 0.325
_refine_diff_density_min -0.450
_refine_diff_density_rms 0.071
_refine_ls_abs_structure_details 'Flack H D (1983), Acta Cryst. A39, 876-881'
_refine_ls_abs_structure_Flack 0.013(15)
_refine_ls_goodness_of_fit_ref 1.007
_refine_ls_hydrogen_treatment mixed
_refine_ls_matrix_type full
_refine_ls_number_parameters 261
_refine_ls_number_reflns 3653
_refine_ls_number_restraints 1
_refine_ls_restrained_S_all 1.007
_refine_ls_R_factor_all 0.0567
_refine_ls_R_factor_gt 0.0399
_refine_ls_shift/su_max 0.001
_refine_ls_shift/su_mean 0.000
_refine_ls_structure_factor_coef Fsqd
_refine_ls_weighting_details 'calc w=1/[\s^2^(Fo^2^)+(0.0330P)^2^+0.0000P] where P=(Fo^2^+2Fc^2^)/3'
_refine_ls_weighting_scheme calc
_refine_ls_wR_factor_gt 0.0757
_refine_ls_wR_factor_ref 0.0833
_reflns_number_gt 3006
_reflns_number_total 3653
_reflns_threshold_expression >2sigma(I)
_cod_data_source_file cg401599x_si_002.cif
_cod_data_source_block 10
_cod_depositor_comments
;
The following automatic conversions were performed:

'_symmetry_cell_setting' value 'Orthorhombic' changed to
'orthorhombic' according to
/usr/data/users/saulius/crontab/automatic-downloads/current/ACS/lib/dictionaries/cif_core.dic
dictionary named 'cif_core.dic' version 2.4.2 from 2011-04-26.

Automatic conversion script
Id: cif_fix_values 2281 2013-09-26 08:29:07Z andrius 
;
_cod_original_cell_volume 6682.0(10)
_cod_original_sg_symbol_H-M Fdd2
_cod_original_formula_sum C38H30N4Ni2O11
_cod_database_code 4510180

loop_
_symmetry_equiv_pos_as_xyz
'x, y, z'
'-x, -y, z'
'x+1/4, -y+1/4, z+1/4'
'-x+1/4, y+1/4, z+1/4'
'x, y+1/2, z+1/2'
'-x, -y+1/2, z+1/2'
'x+1/4, -y+3/4, z+3/4'
'-x+1/4, y+3/4, z+3/4'
'x+1/2, y, z+1/2'
'-x+1/2, -y, z+1/2'
'x+3/4, -y+1/4, z+3/4'
'-x+3/4, y+1/4, z+3/4'
'x+1/2, y+1/2, z'
'-x+1/2, -y+1/2, z'
'x+3/4, -y+3/4, z+1/4'
'-x+3/4, y+3/4, z+1/4'

loop_
_atom_site_label
_atom_site_type_symbol
_atom_site_fract_x
_atom_site_fract_y
_atom_site_fract_z
_atom_site_U_iso_or_equiv
_atom_site_adp_type
_atom_site_occupancy
_atom_site_symmetry_multiplicity
_atom_site_calc_flag
_atom_site_refinement_flags
Ni1 Ni 0.79954(3) 0.58256(2) 0.239910(16) 0.02394(11) Uani 1 1 d .
O1 O 0.68068(19) 0.51241(12) 0.25431(10) 0.0338(7) Uani 1 1 d .
O2 O 0.82277(19) 0.50790(14) 0.30083(10) 0.0338(7) Uani 1 1 d .
O3 O 0.5089(2) 0.21794(14) 0.36942(12) 0.0487(8) Uani 1 1 d .
O4 O 0.60570(19) 0.23755(13) 0.43953(10) 0.0298(6) Uani 1 1 d .
O5 O 0.7212(2) 0.63181(18) 0.18113(12) 0.0347(7) Uani 1 1 d .
H5A H 0.735(3) 0.664(2) 0.1675(17) 0.035(14) Uiso 1 1 d .
H5B H 0.725(4) 0.606(3) 0.158(2) 0.055(18) Uiso 1 1 d .
O6 O 0.7500 0.7500 0.11949(19) 0.0439(11) Uani 1 2 d S
H6 H 0.698(3) 0.745(3) 0.100(2) 0.076(19) Uiso 1 1 d .
N1 N 0.9300(2) 0.64046(14) 0.23911(14) 0.0286(6) Uani 1 1 d .
N2 N 0.2683(3) 0.36042(17) 0.29809(13) 0.0323(8) Uani 1 1 d .
C1 C 0.7327(3) 0.48616(19) 0.29011(15) 0.0298(9) Uani 1 1 d .
C2 C 0.6889(3) 0.42892(19) 0.32029(15) 0.0305(9) Uani 1 1 d .
C3 C 0.7508(3) 0.3875(2) 0.35014(17) 0.0348(9) Uani 1 1 d .
H3A H 0.8203 0.3967 0.3532 0.042 Uiso 1 1 calc R
C4 C 0.7100(3) 0.33289(19) 0.37536(16) 0.0344(9) Uani 1 1 d .
H4A H 0.7525 0.3059 0.3955 0.041 Uiso 1 1 calc R
C5 C 0.6064(3) 0.31717(18) 0.37139(15) 0.0301(9) Uani 1 1 d .
C6 C 0.5415(3) 0.36050(19) 0.34435(15) 0.0292(9) Uani 1 1 d .
C7 C 0.5844(3) 0.41546(19) 0.31816(16) 0.0322(9) Uani 1 1 d .
H7A H 0.5420 0.4435 0.2989 0.039 Uiso 1 1 calc R
C8 C 0.5691(3) 0.25244(18) 0.39525(16) 0.0284(8) Uani 1 1 d .
C9 C 0.4286(3) 0.35167(19) 0.34490(16) 0.0319(9) Uani 1 1 d .
C10 C 0.3750(3) 0.3351(2) 0.39005(17) 0.0372(10) Uani 1 1 d .
H10A H 0.4100 0.3266 0.4211 0.045 Uiso 1 1 calc R
C11 C 0.2692(3) 0.3314(2) 0.38872(18) 0.0409(10) Uani 1 1 d .
H11A H 0.2322 0.3204 0.4186 0.049 Uiso 1 1 calc R
C12 C 0.2196(3) 0.3445(2) 0.34179(18) 0.0389(10) Uani 1 1 d .
H12A H 0.1486 0.3420 0.3410 0.047 Uiso 1 1 calc R
C13 C 0.3715(3) 0.36299(19) 0.29982(16) 0.0325(9) Uani 1 1 d .
H13A H 0.4064 0.3729 0.2690 0.039 Uiso 1 1 calc R
C14 C 0.9273(3) 0.70614(19) 0.23030(17) 0.0424(11) Uani 1 1 d .
H14A H 0.8637 0.7266 0.2269 0.051 Uiso 1 1 calc R
C15 C 1.0137(3) 0.7453(2) 0.2259(2) 0.0474(13) Uani 1 1 d .
H15A H 1.0072 0.7906 0.2188 0.057 Uiso 1 1 calc R
C16 C 1.1097(3) 0.71780(19) 0.23203(17) 0.0374(10) Uani 1 1 d .
C17 C 1.1124(3) 0.65008(18) 0.24025(19) 0.0392(9) Uani 1 1 d .
H17A H 1.1751 0.6286 0.2434 0.047 Uiso 1 1 calc R
C18 C 1.0232(3) 0.61351(19) 0.24386(18) 0.0362(9) Uani 1 1 d .
H18A H 1.0281 0.5679 0.2499 0.043 Uiso 1 1 calc R
C19 C 1.2015(3) 0.7608(2) 0.2309(2) 0.0526(13) Uani 1 1 d .
H19A H 1.1910 0.8067 0.2301 0.063 Uiso 1 1 calc R

loop_
_atom_site_aniso_label
_atom_site_aniso_U_11
_atom_site_aniso_U_22
_atom_site_aniso_U_33
_atom_site_aniso_U_23
_atom_site_aniso_U_13
_atom_site_aniso_U_12
Ni1 0.01817(19) 0.0241(2) 0.0295(2) -0.0008(2) 0.0028(2) -0.00227(19)
O1 0.0285(14) 0.0333(14) 0.0395(18) 0.0076(12) 0.0013(12) -0.0048(11)
O2 0.0273(15) 0.0351(16) 0.0390(16) 0.0041(13) -0.0019(13) -0.0019(12)
O3 0.0522(19) 0.0432(18) 0.0505(19) 0.0129(15) -0.0206(16) -0.0181(15)
O4 0.0256(14) 0.0318(15) 0.0321(15) 0.0068(12) -0.0010(12) -0.0053(11)
O5 0.0351(17) 0.0281(17) 0.041(2) 0.0012(17) -0.0031(14) 0.0008(14)
O6 0.049(3) 0.044(3) 0.038(3) 0.000 0.000 -0.005(2)
N1 0.0241(14) 0.0250(15) 0.0367(16) -0.0049(16) -0.0028(16) -0.0029(11)
N2 0.0251(17) 0.040(2) 0.0321(18) 0.0069(15) -0.0024(15) 0.0012(15)
C1 0.029(2) 0.026(2) 0.035(2) 0.0024(17) 0.0035(17) -0.0037(16)
C2 0.026(2) 0.032(2) 0.033(2) -0.0003(17) 0.0019(17) -0.0070(16)
C3 0.0191(19) 0.038(2) 0.047(2) 0.006(2) -0.0042(19) -0.0004(17)
C4 0.0236(19) 0.034(2) 0.046(2) 0.0120(19) -0.0034(18) 0.0023(16)
C5 0.027(2) 0.035(2) 0.028(2) 0.0082(17) -0.0025(16) -0.0016(16)
C6 0.0208(18) 0.031(2) 0.036(2) 0.0057(17) -0.0027(17) -0.0008(15)
C7 0.0214(19) 0.031(2) 0.045(2) 0.0084(18) -0.0015(18) -0.0014(16)
C8 0.0204(18) 0.028(2) 0.037(2) 0.0070(18) 0.0007(17) 0.0043(16)
C9 0.0254(19) 0.029(2) 0.041(2) 0.0101(18) -0.0014(17) -0.0012(15)
C10 0.032(2) 0.041(2) 0.039(2) 0.0079(19) -0.0036(19) 0.0000(18)
C11 0.031(2) 0.048(3) 0.043(2) 0.013(2) 0.0018(19) -0.0029(19)
C12 0.027(2) 0.044(3) 0.046(3) 0.011(2) 0.0026(19) -0.0056(18)
C13 0.026(2) 0.034(2) 0.038(2) 0.0069(18) -0.0017(17) 0.0014(16)
C14 0.0271(19) 0.031(2) 0.069(3) 0.000(2) 0.001(2) 0.0024(15)
C15 0.029(2) 0.026(2) 0.088(4) 0.004(2) 0.001(2) -0.0035(17)
C16 0.0231(18) 0.039(2) 0.050(3) 0.003(2) 0.0002(19) -0.0081(16)
C17 0.0193(17) 0.041(2) 0.058(3) 0.008(2) -0.001(2) -0.0013(15)
C18 0.0259(18) 0.0301(19) 0.053(3) -0.001(2) 0.001(2) -0.0026(15)
C19 0.0276(19) 0.041(2) 0.090(4) -0.007(3) -0.002(2) -0.0096(18)

loop_
_atom_type_symbol
_atom_type_description
_atom_type_scat_dispersion_real
_atom_type_scat_dispersion_imag
_atom_type_scat_source
C C 0.0033 0.0016 'International Tables Vol C Tables 4.2.6.8 and 6.1.1.4'
H H 0.0000 0.0000 'International Tables Vol C Tables 4.2.6.8 and 6.1.1.4'
N N 0.0061 0.0033 'International Tables Vol C Tables 4.2.6.8 and 6.1.1.4'
O O 0.0106 0.0060 'International Tables Vol C Tables 4.2.6.8 and 6.1.1.4'
Ni Ni 0.3393 1.1124 'International Tables Vol C Tables 4.2.6.8 and 6.1.1.4'

loop_
_geom_angle_atom_site_label_1
_geom_angle_atom_site_label_2
_geom_angle_atom_site_label_3
_geom_angle
_geom_angle_site_symmetry_1
_geom_angle_site_symmetry_3
O4 Ni1 N1 94.82(11) 7_554 .
O4 Ni1 O5 92.85(13) 7_554 .
N1 Ni1 O5 97.68(13) . .
O4 Ni1 N2 169.91(13) 7_554 2_665
N1 Ni1 N2 92.89(13) . 2_665
O5 Ni1 N2 92.57(12) . 2_665
O4 Ni1 O1 85.20(10) 7_554 .
N1 Ni1 O1 167.76(11) . .
O5 Ni1 O1 94.54(12) . .
N2 Ni1 O1 85.89(12) 2_665 .
O4 Ni1 O2 85.79(10) 7_554 .
N1 Ni1 O2 106.16(11) . .
O5 Ni1 O2 156.15(12) . .
N2 Ni1 O2 85.81(12) 2_665 .
O1 Ni1 O2 61.61(9) . .
O4 Ni1 C1 85.16(12) 7_554 .
N1 Ni1 C1 137.33(13) . .
O5 Ni1 C1 124.96(14) . .
N2 Ni1 C1 84.76(13) 2_665 .
O1 Ni1 C1 30.43(11) . .
O2 Ni1 C1 31.19(11) . .
C1 O1 Ni1 90.4(2) . .
C1 O2 Ni1 87.3(2) . .
C8 O4 Ni1 126.2(2) . 15_455
Ni1 O5 H5A 129(4) . .
Ni1 O5 H5B 102(4) . .
H5A O5 H5B 100(5) . .
C14 N1 C18 116.0(3) . .
C14 N1 Ni1 122.3(2) . .
C18 N1 Ni1 121.6(2) . .
C12 N2 C13 117.5(3) . .
C12 N2 Ni1 122.1(3) . 2_665
C13 N2 Ni1 115.4(3) . 2_665
O1 C1 O2 120.6(3) . .
O1 C1 C2 119.3(3) . .
O2 C1 C2 120.1(3) . .
O1 C1 Ni1 59.16(19) . .
O2 C1 Ni1 61.48(19) . .
C2 C1 Ni1 178.1(3) . .
C3 C2 C7 118.5(4) . .
C3 C2 C1 121.3(3) . .
C7 C2 C1 120.2(4) . .
C4 C3 C2 120.4(4) . .
C4 C3 H3A 119.8 . .
C2 C3 H3A 119.8 . .
C3 C4 C5 121.5(3) . .
C3 C4 H4A 119.3 . .
C5 C4 H4A 119.3 . .
C4 C5 C6 119.0(3) . .
C4 C5 C8 118.5(3) . .
C6 C5 C8 122.5(3) . .
C5 C6 C7 118.7(3) . .
C5 C6 C9 121.6(3) . .
C7 C6 C9 119.6(3) . .
C2 C7 C6 121.6(4) . .
C2 C7 H7A 119.2 . .
C6 C7 H7A 119.2 . .
O3 C8 O4 125.8(4) . .
O3 C8 C5 118.0(4) . .
O4 C8 C5 116.2(3) . .
C10 C9 C13 117.0(3) . .
C10 C9 C6 122.5(4) . .
C13 C9 C6 120.4(3) . .
C11 C10 C9 119.8(4) . .
C11 C10 H10A 120.1 . .
C9 C10 H10A 120.1 . .
C10 C11 C12 118.5(4) . .
C10 C11 H11A 120.8 . .
C12 C11 H11A 120.8 . .
N2 C12 C11 123.4(4) . .
N2 C12 H12A 118.3 . .
C11 C12 H12A 118.3 . .
N2 C13 C9 123.9(4) . .
N2 C13 H13A 118.1 . .
C9 C13 H13A 118.1 . .
N1 C14 C15 123.5(4) . .
N1 C14 H14A 118.2 . .
C15 C14 H14A 118.2 . .
C16 C15 C14 120.5(4) . .
C16 C15 H15A 119.7 . .
C14 C15 H15A 119.7 . .
C17 C16 C15 115.8(3) . .
C17 C16 C19 124.0(4) . .
C15 C16 C19 120.2(4) . .
C16 C17 C18 120.9(3) . .
C16 C17 H17A 119.6 . .
C18 C17 H17A 119.6 . .
N1 C18 C17 123.3(3) . .
N1 C18 H18A 118.4 . .
C17 C18 H18A 118.4 . .
C19 C19 C16 125.4(5) 14_765 .
C19 C19 H19A 117.3 14_765 .
C16 C19 H19A 117.3 . .

loop_
_geom_bond_atom_site_label_1
_geom_bond_atom_site_label_2
_geom_bond_distance
_geom_bond_site_symmetry_2
Ni1 O4 2.041(2) 7_554
Ni1 N1 2.062(3) .
Ni1 O5 2.067(3) .
Ni1 N2 2.073(3) 2_665
Ni1 O1 2.127(2) .
Ni1 O2 2.179(3) .
Ni1 C1 2.477(4) .
O1 C1 1.255(4) .
O2 C1 1.284(4) .
O3 C8 1.238(4) .
O4 C8 1.263(4) .
O4 Ni1 2.041(2) 15_455
O5 H5A 0.75(4) .
O5 H5B 0.79(5) .
O6 H6 0.85(5) .
N1 C14 1.336(5) .
N1 C18 1.337(4) .
N2 C12 1.323(5) .
N2 C13 1.350(5) .
N2 Ni1 2.073(3) 2_665
C1 C2 1.495(5) .
C2 C3 1.386(5) .
C2 C7 1.393(5) .
C3 C4 1.378(5) .
C3 H3A 0.9300 .
C4 C5 1.393(5) .
C4 H4A 0.9300 .
C5 C6 1.396(5) .
C5 C8 1.513(5) .
C6 C7 1.405(5) .
C6 C9 1.485(5) .
C7 H7A 0.9300 .
C9 C10 1.389(5) .
C9 C13 1.390(5) .
C10 C11 1.385(6) .
C10 H10A 0.9300 .
C11 C12 1.386(6) .
C11 H11A 0.9300 .
C12 H12A 0.9300 .
C13 H13A 0.9300 .
C14 C15 1.381(5) .
C14 H14A 0.9300 .
C15 C16 1.378(6) .
C15 H15A 0.9300 .
C16 C17 1.374(5) .
C16 C19 1.477(5) .
C17 C18 1.380(5) .
C17 H17A 0.9300 .
C18 H18A 0.9300 .
C19 C19 1.341(8) 14_765
C19 H19A 0.9300 .

loop_
_geom_hbond_atom_site_label_D
_geom_hbond_atom_site_label_H
_geom_hbond_atom_site_label_A
_geom_hbond_distance_DH
_geom_hbond_distance_HA
_geom_hbond_distance_DA
_geom_hbond_angle_DHA
_geom_hbond_site_symmetry_A
O5 H5A O6 0.75(4) 2.13(4) 2.868(4) 169(5) .
O5 H5B O3 0.79(5) 1.83(5) 2.592(5) 161(5) 7_554
O6 H6 O2 0.85(5) 2.06(5) 2.908(4) 175(6) 11_464
